data_7064337
loop_
_publ_author_name
'Li, Jinwei'
'Jin, Yuling'
'Xu, Zhihuang'
'Ye, Liwang'
'Wu, Diwei'
'Yan, Kailun'
'Zhuang, Xinxin'

_publ_section_title
;
 Mn(ii)-doped zero-dimensional hybrid Cd bromide with efficient green
 emission
;
_journal_issue 15
_journal_name_full 'New Journal of Chemistry'
_journal_page_first 6367
_journal_page_last 6371
_journal_paper_doi 10.1039/D6NJ00543H
_journal_volume 50
_journal_year 2026
_chemical_formula_moiety '0.667(Br4 Cd), 0.667(C6 H16 N2 O)'
_chemical_formula_sum 'C4 H10.67 Br2.67 Cd0.67 N1.33 O0.67'
_chemical_formula_weight 376.16
_chemical_name_systematic C6H14N2O?CdBr4
_space_group_crystal_system orthorhombic
_space_group_IT_number 61
_space_group_name_Hall '-P 2ac 2ab'
_space_group_name_H-M_alt 'P b c a'
_atom_sites_solution_hydrogens geom
_atom_sites_solution_primary dual
_audit_creation_date 2025-07-10
_audit_creation_method
;
Olex2 1.5
(compiled 2025.05.31 svn.r86d253d1 for OlexSys, GUI svn.r7254)
;
_audit_update_record
;
2025-11-04 deposited with the CCDC.	2026-03-11 downloaded from the CCDC.
;
_cell_angle_alpha 90
_cell_angle_beta 90
_cell_angle_gamma 90
_cell_formula_units_Z 12
_cell_length_a 13.3903(2)
_cell_length_b 13.4096(2)
_cell_length_c 15.8024(2)
_cell_measurement_reflns_used 10237
_cell_measurement_temperature 293(2)
_cell_measurement_theta_max 75.9060
_cell_measurement_theta_min 3.3350
_cell_volume 2837.46(7)
_computing_cell_refinement 'CrysAlisPro 1.171.43.118a (Rigaku OD, 2024)'
_computing_data_collection 'CrysAlisPro 1.171.43.118a (Rigaku OD, 2024)'
_computing_data_reduction 'CrysAlisPro 1.171.43.118a (Rigaku OD, 2024)'
_computing_molecular_graphics 'Olex2 1.5 (Dolomanov et al., 2009)'
_computing_publication_material 'Olex2 1.5 (Dolomanov et al., 2009)'
_computing_structure_refinement 'SHELXL 2018/3 (Sheldrick, 2015)'
_computing_structure_solution 'SHELXT 2014/5 (Sheldrick, 2014)'
_diffrn_ambient_temperature 293(2)
_diffrn_detector 'Hybrid Pixel Array Detector'
_diffrn_detector_area_resol_mean 10.0000
_diffrn_detector_type HyPix
_diffrn_measured_fraction_theta_full 0.992
_diffrn_measured_fraction_theta_max 0.961
_diffrn_measurement_details
;
List of Runs (angles in degrees, time in seconds):

  # Type    Start    End  Width  t~exp~   \w     \q     \k     \f   Frames
#--------------------------------------------------------------------------
  1  \w     63.00  92.00   0.50    0.87    --  107.94 -77.00 120.00   58
  2  \w     43.00  71.00   0.50    0.87    --  107.94 -61.00  90.00   56
  3  \w     84.00 111.00   0.50    0.87    --  107.94-125.00-150.00   54
  4  \w    -25.00  19.00   0.50    0.22    --   46.62 -19.00 -60.00   88
  5  \w   -157.00 -91.00   0.50    0.87    -- -105.00 -37.00  29.00  132
  6  \w    -19.00  12.00   0.50    0.22    --  -46.62  19.00 150.00   62
  7  \w    -70.00 -32.00   0.50    0.87    -- -105.00  61.00  30.00   76
  8  \w    -25.00  26.00   0.50    0.22    --  -46.62  19.00 120.00  102
  9  \w    -58.00 -32.00   0.50    0.87    -- -105.00  61.00 -90.00   52
 10  \w    -40.00   4.00   0.50    0.22    --  -46.62  37.00-174.00   88
 11  \w   -175.00 -83.00   0.50    0.87    -- -105.00-123.00 -32.00  184
 12  \w    -69.00   7.00   0.50    0.22    --  -46.62  77.00   0.00  152
 13  \w    -42.00  27.00   0.50    0.22    --  -46.62  38.00 -60.00  138
 14  \w    -26.00  28.00   0.50    0.22    --  -46.62  19.00-120.00  108
 15  \w    -70.00 -34.00   0.50    0.22    --  -46.62  77.00 150.00   72
 16  \w     -9.00  19.00   0.50    0.22    --  -46.62  19.00 -90.00   56
 17  \w    -33.00  26.00   0.50    0.22    --  -46.62  77.00 150.00  118
 18  \w    -14.00  15.00   0.50    0.22    --   46.62 -19.00 -30.00   58
 19  \w    -61.00 -36.00   0.50    0.87    -- -105.00  61.00 120.00   50
 20  \w    -71.00 -33.00   0.50    0.87    -- -105.00  61.00  90.00   76
 21  \w    -66.00 -32.00   0.50    0.87    -- -105.00  61.00   0.00   68
 22  \w    -70.00 -34.00   0.50    0.87    -- -105.00  61.00 -60.00   72
 23  \w   -108.00 -75.00   0.50    0.87    -- -105.00 110.00-168.76   66
 24  \w    -71.00 -62.50   0.50    0.87    -- -105.00  61.00 -30.00   17
;
_diffrn_measurement_device 'four-circle diffractometer'
_diffrn_measurement_device_type 'XtaLAB Synergy, Single source at home/near, HyPix'
_diffrn_measurement_method '\w scans'
_diffrn_orient_matrix_type 'CrysAlisPro convention (1999,Acta A55,543-557)'
_diffrn_orient_matrix_UB_11 -0.0087004000
_diffrn_orient_matrix_UB_12 -0.0170280000
_diffrn_orient_matrix_UB_13 -0.0961786000
_diffrn_orient_matrix_UB_21 0.1012454000
_diffrn_orient_matrix_UB_22 0.0523037000
_diffrn_orient_matrix_UB_23 -0.0131827000
_diffrn_orient_matrix_UB_31 0.0539651000
_diffrn_orient_matrix_UB_32 -0.1008097000
_diffrn_orient_matrix_UB_33 0.0092779000
_diffrn_radiation_monochromator mirror
_diffrn_radiation_probe x-ray
_diffrn_radiation_type 'Cu K\a'
_diffrn_radiation_wavelength 1.54184
_diffrn_reflns_av_R_equivalents 0.0341
_diffrn_reflns_av_unetI/netI 0.0211
_diffrn_reflns_Laue_measured_fraction_full 0.992
_diffrn_reflns_Laue_measured_fraction_max 0.961
_diffrn_reflns_limit_h_max 16
_diffrn_reflns_limit_h_min -16
_diffrn_reflns_limit_k_max 14
_diffrn_reflns_limit_k_min -15
_diffrn_reflns_limit_l_max 19
_diffrn_reflns_limit_l_min -18
_diffrn_reflns_number 16671
_diffrn_reflns_point_group_measured_fraction_full 0.992
_diffrn_reflns_point_group_measured_fraction_max 0.961
_diffrn_reflns_theta_full 67.684
_diffrn_reflns_theta_max 76.052
_diffrn_reflns_theta_min 5.444
_diffrn_source 'micro-focus sealed X-ray tube'
_diffrn_source_type 'PhotonJet (Cu) X-ray Source'
_exptl_absorpt_coefficient_mu 25.347
_exptl_absorpt_correction_T_max 1.00000
_exptl_absorpt_correction_T_min 0.36392
_exptl_absorpt_correction_type multi-scan
_exptl_absorpt_process_details
;
CrysAlisPro 1.171.43.118a (Rigaku Oxford Diffraction, 2024)
Empirical absorption correction using spherical harmonics,
implemented in SCALE3 ABSPACK scaling algorithm.
;
_exptl_crystal_colour white
_exptl_crystal_density_diffrn 2.642
_exptl_crystal_description block
_exptl_crystal_F_000 2096
_refine_diff_density_max 0.846
_refine_diff_density_min -1.102
_refine_diff_density_rms 0.113
_refine_ls_extinction_method none
_refine_ls_goodness_of_fit_ref 1.044
_refine_ls_hydrogen_treatment constr
_refine_ls_matrix_type full
_refine_ls_number_parameters 128
_refine_ls_number_reflns 2844
_refine_ls_number_restraints 0
_refine_ls_restrained_S_all 1.044
_refine_ls_R_factor_all 0.0334
_refine_ls_R_factor_gt 0.0290
_refine_ls_shift/su_max 0.002
_refine_ls_shift/su_mean 0.000
_refine_ls_structure_factor_coef Fsqd
_refine_ls_weighting_details 'w=1/[\s^2^(Fo^2^)+(0.0358P)^2^+6.1329P] where P=(Fo^2^+2Fc^2^)/3'
_refine_ls_weighting_scheme calc
_refine_ls_wR_factor_gt 0.0752
_refine_ls_wR_factor_ref 0.0785
_reflns_Friedel_coverage 0.000
_reflns_number_gt 2489
_reflns_number_total 2844
_reflns_threshold_expression 'I > 2\s(I)'
_cod_data_source_file d6nj00543h2.cif
_cod_data_source_block cd19_auto
_cod_depositor_comments 'Adding full bibliography for 7064336--7064337.cif.'
_cod_database_code 7064337
_shelx_shelxl_version_number 2018/3
_shelx_space_group_comment
;
The symmetry employed for this shelxl refinement is uniquely defined
by the following loop, which should always be used as a source of
symmetry information in preference to the above space-group names.
They are only intended as comments.
;
_cell_oxdiff_angle_alpha 90.0661(19)
_cell_oxdiff_angle_beta 90.014(2)
_cell_oxdiff_angle_gamma 90.0150(18)
_cell_oxdiff_length_a 13.3893(3)
_cell_oxdiff_length_b 13.4149(3)
_cell_oxdiff_length_c 15.7974(4)
_cell_oxdiff_measurement_reflns_used 10237
_cell_oxdiff_volume 2837.46(11)
_olex2_refinement_description
;
1. Fixed Uiso
 At 1.2 times of:
  All C(H,H) groups, All N(H) groups, All N(H,H) groups
 At 1.5 times of:
  All O(H) groups
2.a Ternary CH refined with riding coordinates:
 N007(H007)
2.b Secondary CH2 refined with riding coordinates:
 N008(H00A,H00B), C009(H00C,H00D), C00A(H00E,H00F), C00B(H00G,H00H), C00C(H00I,
 H00J), C00D(H00K,H00L), C00E(H00M,H00N)
2.c Idealised tetrahedral OH refined as rotating group:
 O006(H006)
;
_olex2_submission_special_instructions 'No special instructions were received'
_oxdiff_exptl_absorpt_empirical_details
;
Empirical correction (ABSPACK) includes:
- Absorption correction using spherical harmonics
- Frame scaling
;
_oxdiff_exptl_absorpt_empirical_full_max 2.147
_oxdiff_exptl_absorpt_empirical_full_min 0.729

loop_
_space_group_symop_operation_xyz
'x, y, z'
'-x+1/2, -y, z+1/2'
'-x, y+1/2, -z+1/2'
'x+1/2, -y+1/2, -z'
'-x, -y, -z'
'x-1/2, y, -z-1/2'
'x, -y-1/2, z-1/2'
'-x-1/2, y-1/2, z'

loop_
_atom_site_label
_atom_site_type_symbol
_atom_site_fract_x
_atom_site_fract_y
_atom_site_fract_z
_atom_site_U_iso_or_equiv
_atom_site_adp_type
_atom_site_occupancy
_atom_site_site_symmetry_order
_atom_site_calc_flag
_atom_site_refinement_flags_posn
_atom_site_refinement_flags_adp
_atom_site_refinement_flags_occupancy
_atom_site_disorder_assembly
_atom_site_disorder_group
Cd01 Cd 0.49433(2) 0.88008(2) 0.75401(2) 0.03931(11) Uani 1 1 d . . . . .
Br02 Br 0.57379(4) 0.82034(3) 0.89268(3) 0.04438(13) Uani 1 1 d . . . . .
Br03 Br 0.54241(4) 0.81125(4) 0.60595(3) 0.04671(14) Uani 1 1 d . . . . .
Br04 Br 0.30296(4) 0.84751(4) 0.74963(3) 0.05041(15) Uani 1 1 d . . . . .
Br05 Br 0.51156(4) 1.07314(4) 0.74870(3) 0.05390(16) Uani 1 1 d . . . . .
O006 O 0.7534(3) 0.7180(2) 0.5349(2) 0.0533(8) Uani 1 1 d . . . . .
H006 H 0.699429 0.736161 0.554016 0.080 Uiso 1 1 calc R U . . .
N007 N 0.7681(3) 0.5183(2) 0.4785(2) 0.0418(8) Uani 1 1 d . . . . .
H007 H 0.737041 0.571291 0.444862 0.050 Uiso 1 1 calc R U . . .
N008 N 0.6785(3) 0.3456(3) 0.4000(2) 0.0451(9) Uani 1 1 d . . . . .
H00A H 0.706441 0.296540 0.429619 0.054 Uiso 1 1 calc R U . . .
H00B H 0.638169 0.318315 0.361683 0.054 Uiso 1 1 calc R U . . .
C009 C 0.6192(3) 0.4099(4) 0.4576(3) 0.0500(11) Uani 1 1 d . . . . .
H00C H 0.570110 0.369672 0.487170 0.060 Uiso 1 1 calc R U . . .
H00D H 0.583841 0.459866 0.424857 0.060 Uiso 1 1 calc R U . . .
C00A C 0.8243(3) 0.4519(3) 0.4200(3) 0.0436(10) Uani 1 1 d . . . . .
H00E H 0.858096 0.400723 0.452564 0.052 Uiso 1 1 calc R U . . .
H00F H 0.874707 0.490568 0.390590 0.052 Uiso 1 1 calc R U . . .
C00B C 0.7574(3) 0.4033(4) 0.3564(3) 0.0436(10) Uani 1 1 d . . . . .
H00G H 0.727031 0.453840 0.320793 0.052 Uiso 1 1 calc R U . . .
H00H H 0.796239 0.359231 0.320543 0.052 Uiso 1 1 calc R U . . .
C00C C 0.6868(4) 0.4610(4) 0.5216(3) 0.0505(11) Uani 1 1 d . . . . .
H00I H 0.647487 0.506041 0.556213 0.061 Uiso 1 1 calc R U . . .
H00J H 0.716223 0.411273 0.558550 0.061 Uiso 1 1 calc R U . . .
C00D C 0.8405(4) 0.5662(4) 0.5394(3) 0.0585(13) Uani 1 1 d . . . . .
H00K H 0.866321 0.515371 0.577258 0.070 Uiso 1 1 calc R U . . .
H00L H 0.896440 0.592913 0.507639 0.070 Uiso 1 1 calc R U . . .
C00E C 0.7963(5) 0.6462(4) 0.5899(3) 0.0653(16) Uani 1 1 d . . . . .
H00M H 0.745396 0.619153 0.627016 0.078 Uiso 1 1 calc R U . . .
H00N H 0.847265 0.677394 0.624589 0.078 Uiso 1 1 calc R U . . .

loop_
_atom_site_aniso_label
_atom_site_aniso_U_11
_atom_site_aniso_U_22
_atom_site_aniso_U_33
_atom_site_aniso_U_23
_atom_site_aniso_U_13
_atom_site_aniso_U_12
Cd01 0.04703(18) 0.0427(2) 0.02824(17) 0.00062(10) -0.00408(11) -0.00506(12)
Br02 0.0511(3) 0.0514(3) 0.0307(2) 0.00408(18) -0.00162(18) 0.00668(19)
Br03 0.0547(3) 0.0522(3) 0.0332(2) -0.00528(19) 0.00666(19) -0.0088(2)
Br04 0.0423(3) 0.0492(3) 0.0598(3) -0.0003(2) -0.00121(19) -0.0050(2)
Br05 0.0665(3) 0.0394(3) 0.0557(3) 0.00048(19) -0.0224(2) -0.0060(2)
O006 0.060(2) 0.0419(18) 0.058(2) 0.0008(15) -0.0059(16) 0.0137(14)
N007 0.0497(19) 0.0247(17) 0.051(2) 0.0007(15) -0.0168(17) 0.0006(14)
N008 0.061(2) 0.0345(18) 0.040(2) -0.0011(15) -0.0067(17) -0.0085(16)
C009 0.043(2) 0.058(3) 0.049(3) 0.007(2) 0.008(2) -0.007(2)
C00A 0.038(2) 0.041(2) 0.052(3) 0.0085(19) 0.0002(18) 0.0017(17)
C00B 0.045(2) 0.050(2) 0.037(2) 0.0015(19) 0.0020(18) -0.0007(19)
C00C 0.061(3) 0.054(3) 0.037(2) -0.005(2) 0.005(2) 0.009(2)
C00D 0.069(3) 0.039(3) 0.067(3) -0.006(2) -0.033(3) 0.004(2)
C00E 0.102(5) 0.040(3) 0.054(3) -0.010(2) -0.031(3) 0.010(3)

loop_
_atom_type_symbol
_atom_type_description
_atom_type_scat_dispersion_real
_atom_type_scat_dispersion_imag
_atom_type_scat_source
C C 0.0181 0.0091 'International Tables Vol C Tables 4.2.6.8 and 6.1.1.4'
H H 0.0000 0.0000 'International Tables Vol C Tables 4.2.6.8 and 6.1.1.4'
Br Br -0.6763 1.2805 'International Tables Vol C Tables 4.2.6.8 and 6.1.1.4'
Cd Cd 0.1185 4.6533 'International Tables Vol C Tables 4.2.6.8 and 6.1.1.4'
N N 0.0311 0.0180 'International Tables Vol C Tables 4.2.6.8 and 6.1.1.4'
O O 0.0492 0.0322 'International Tables Vol C Tables 4.2.6.8 and 6.1.1.4'

loop_
_geom_angle_atom_site_label_1
_geom_angle_atom_site_label_2
_geom_angle_atom_site_label_3
_geom_angle
_geom_angle_site_symmetry_1
_geom_angle_site_symmetry_3
_geom_angle_publ_flag
Br02 Cd01 Br03 123.79(2) . . ?
Br02 Cd01 Br04 112.283(19) . . ?
Br02 Cd01 Br05 107.565(17) . . ?
Br03 Cd01 Br04 99.244(18) . . ?
Br03 Cd01 Br05 107.630(19) . . ?
Br04 Cd01 Br05 104.70(2) . . ?
C00E O006 H006 109.5 . . ?
C00A N007 H007 108.1 . . ?
C00A N007 C00C 110.1(3) . . ?
C00A N007 C00D 109.0(4) . . ?
C00C N007 H007 108.1 . . ?
C00C N007 C00D 113.3(4) . . ?
C00D N007 H007 108.1 . . ?
H00A N008 H00B 108.0 . . ?
C009 N008 H00A 109.4 . . ?
C009 N008 H00B 109.4 . . ?
C00B N008 H00A 109.4 . . ?
C00B N008 H00B 109.4 . . ?
C00B N008 C009 111.3(3) . . ?
N008 C009 H00C 109.5 . . ?
N008 C009 H00D 109.5 . . ?
N008 C009 C00C 110.6(4) . . ?
H00C C009 H00D 108.1 . . ?
C00C C009 H00C 109.5 . . ?
C00C C009 H00D 109.5 . . ?
N007 C00A H00E 109.2 . . ?
N007 C00A H00F 109.2 . . ?
N007 C00A C00B 112.1(3) . . ?
H00E C00A H00F 107.9 . . ?
C00B C00A H00E 109.2 . . ?
C00B C00A H00F 109.2 . . ?
N008 C00B C00A 110.0(3) . . ?
N008 C00B H00G 109.7 . . ?
N008 C00B H00H 109.7 . . ?
C00A C00B H00G 109.7 . . ?
C00A C00B H00H 109.7 . . ?
H00G C00B H00H 108.2 . . ?
N007 C00C C009 111.2(4) . . ?
N007 C00C H00I 109.4 . . ?
N007 C00C H00J 109.4 . . ?
C009 C00C H00I 109.4 . . ?
C009 C00C H00J 109.4 . . ?
H00I C00C H00J 108.0 . . ?
N007 C00D H00K 108.9 . . ?
N007 C00D H00L 108.9 . . ?
H00K C00D H00L 107.7 . . ?
C00E C00D N007 113.5(4) . . ?
C00E C00D H00K 108.9 . . ?
C00E C00D H00L 108.9 . . ?
O006 C00E C00D 109.1(4) . . ?
O006 C00E H00M 109.9 . . ?
O006 C00E H00N 109.9 . . ?
C00D C00E H00M 109.9 . . ?
C00D C00E H00N 109.9 . . ?
H00M C00E H00N 108.3 . . ?

loop_
_geom_bond_atom_site_label_1
_geom_bond_atom_site_label_2
_geom_bond_distance
_geom_bond_site_symmetry_2
_geom_bond_publ_flag
Cd01 Br02 2.5643(5) . ?
Cd01 Br03 2.5963(5) . ?
Cd01 Br04 2.6003(6) . ?
Cd01 Br05 2.6004(6) . ?
O006 H006 0.8200 . ?
O006 C00E 1.418(6) . ?
N007 H007 0.9800 . ?
N007 C00A 1.489(6) . ?
N007 C00C 1.496(6) . ?
N007 C00D 1.509(5) . ?
N008 H00A 0.8900 . ?
N008 H00B 0.8900 . ?
N008 C009 1.485(6) . ?
N008 C00B 1.479(5) . ?
C009 H00C 0.9700 . ?
C009 H00D 0.9700 . ?
C009 C00C 1.520(7) . ?
C00A H00E 0.9700 . ?
C00A H00F 0.9700 . ?
C00A C00B 1.495(6) . ?
C00B H00G 0.9700 . ?
C00B H00H 0.9700 . ?
C00C H00I 0.9700 . ?
C00C H00J 0.9700 . ?
C00D H00K 0.9700 . ?
C00D H00L 0.9700 . ?
C00D C00E 1.463(7) . ?
C00E H00M 0.9700 . ?
C00E H00N 0.9700 . ?

loop_
_geom_torsion_atom_site_label_1
_geom_torsion_atom_site_label_2
_geom_torsion_atom_site_label_3
_geom_torsion_atom_site_label_4
_geom_torsion
_geom_torsion_site_symmetry_1
_geom_torsion_site_symmetry_2
_geom_torsion_site_symmetry_3
_geom_torsion_site_symmetry_4
_geom_torsion_publ_flag
N007 C00A C00B N008 -57.7(5) . . . . ?
N007 C00D C00E O006 -55.2(6) . . . . ?
N008 C009 C00C N007 55.3(5) . . . . ?
C009 N008 C00B C00A 57.6(5) . . . . ?
C00A N007 C00C C009 -54.7(5) . . . . ?
C00A N007 C00D C00E 169.7(4) . . . . ?
C00B N008 C009 C00C -56.7(5) . . . . ?
C00C N007 C00A C00B 56.3(5) . . . . ?
C00C N007 C00D C00E -67.4(5) . . . . ?
C00D N007 C00A C00B -178.8(4) . . . . ?
C00D N007 C00C C009 -177.0(4) . . . . ?
